data_7032659
loop_
_publ_author_name
'Dang, Liang'
'Guo, Jing'
'Song, Haibin'
'Liu, Binyuan'
'Wang, Baiquan'

_publ_section_title
;
 Synthesis, structures, and norbornene polymerization behavior of
 C(sp(3)), N-chelated palladacycles bearing o-aryloxide-N-heterocyclic
 carbene ligands.
;
_journal_issue 45
_journal_name_full 'Dalton transactions (Cambridge, England : 2003)'
_journal_page_first 17177
_journal_page_last 17183
_journal_paper_doi 10.1039/c4dt02198c
_journal_volume 43
_journal_year 2014
_chemical_formula_sum 'C34 H46 N3 O Pd'
_chemical_formula_weight 619.14
_chemical_name_systematic
; 
 ? 
;
_space_group_IT_number 2
_symmetry_cell_setting triclinic
_symmetry_space_group_name_Hall '-P 1'
_symmetry_space_group_name_H-M 'P -1'
_atom_sites_solution_hydrogens geom
_atom_sites_solution_primary direct
_atom_sites_solution_secondary difmap
_audit_creation_method SHELXL-97
_cell_angle_alpha 101.68(3)
_cell_angle_beta 90.47(3)
_cell_angle_gamma 91.58(3)
_cell_formula_units_Z 4
_cell_length_a 10.217(2)
_cell_length_b 16.494(3)
_cell_length_c 18.475(4)
_cell_measurement_reflns_used 11096
_cell_measurement_temperature 113(2)
_cell_measurement_theta_max 32.6557
_cell_measurement_theta_min 1.8531
_cell_volume 3047.5(11)
_computing_cell_refinement crystalclear
_computing_data_collection crystalclear
_computing_data_reduction crystalclear
_computing_molecular_graphics 'Bruker SHELXTL'
_computing_publication_material 'Bruker SHELXTL'
_computing_structure_refinement 'SHELXL-97 (Sheldrick, 1997)'
_computing_structure_solution 'SHELXS-97 (Sheldrick, 1990)'
_diffrn_ambient_temperature 113(2)
_diffrn_measured_fraction_theta_full 0.976
_diffrn_measured_fraction_theta_max 0.976
_diffrn_measurement_device_type 'rigaku saturn'
_diffrn_measurement_method '\w scans'
_diffrn_radiation_monochromator confocal
_diffrn_radiation_source 'rotating anode'
_diffrn_radiation_type MoK\a
_diffrn_radiation_wavelength 0.71073
_diffrn_reflns_av_R_equivalents 0.0647
_diffrn_reflns_av_sigmaI/netI 0.1057
_diffrn_reflns_limit_h_max 15
_diffrn_reflns_limit_h_min -15
_diffrn_reflns_limit_k_max 24
_diffrn_reflns_limit_k_min -24
_diffrn_reflns_limit_l_max 28
_diffrn_reflns_limit_l_min -27
_diffrn_reflns_number 46320
_diffrn_reflns_theta_full 32.66
_diffrn_reflns_theta_max 32.66
_diffrn_reflns_theta_min 1.51
_diffrn_standards_decay_% 0
_diffrn_standards_interval_count 0
_diffrn_standards_interval_time 0
_diffrn_standards_number 0
_exptl_absorpt_coefficient_mu 0.639
_exptl_absorpt_correction_T_max 0.9272
_exptl_absorpt_correction_T_min 0.8828
_exptl_absorpt_correction_type multi-scan
_exptl_absorpt_process_details crystalclear
_exptl_crystal_density_diffrn 1.349
_exptl_crystal_density_method 'not measured'
_exptl_crystal_F_000 1300
_exptl_crystal_size_max 0.20
_exptl_crystal_size_mid 0.18
_exptl_crystal_size_min 0.12
_refine_diff_density_max 2.477
_refine_diff_density_min -2.246
_refine_diff_density_rms 0.142
_refine_ls_extinction_method none
_refine_ls_goodness_of_fit_ref 1.017
_refine_ls_hydrogen_treatment constr
_refine_ls_matrix_type full
_refine_ls_number_parameters 723
_refine_ls_number_reflns 21808
_refine_ls_number_restraints 0
_refine_ls_restrained_S_all 1.017
_refine_ls_R_factor_all 0.0859
_refine_ls_R_factor_gt 0.0597
_refine_ls_shift/su_max 0.001
_refine_ls_shift/su_mean 0.000
_refine_ls_structure_factor_coef Fsqd
_refine_ls_weighting_details 'calc w=1/[\s^2^(Fo^2^)+(0.0755P)^2^+0.0000P] where P=(Fo^2^+2Fc^2^)/3'
_refine_ls_weighting_scheme calc
_refine_ls_wR_factor_gt 0.1521
_refine_ls_wR_factor_ref 0.1665
_reflns_number_gt 13909
_reflns_number_total 21808
_reflns_threshold_expression >2sigma(I)
_cod_data_source_file c4dt02198c2.cif
_cod_data_source_block r130624d
_cod_depositor_comments
;
The following automatic conversions were performed:

'_symmetry_cell_setting' value 'Triclinic' changed to 'triclinic'
according to
/usr/data/users/saulius/crontab/automatic-downloads/rss-feeds/RSC/lib/dictionaries/cif_core.dic
dictionary named 'cif_core.dic' version 2.4.2 from
2011-04-26.

'_exptl_absorpt_correction_type' value 'MULTI-SCAN'
changed to 'multi-scan' according to
/usr/data/users/saulius/crontab/automatic-downloads/rss-feeds/RSC/lib/dictionaries/cif_core.dic
dictionary named 'cif_core.dic' version 2.4.2 from
2011-04-26.

'_refine_ls_hydrogen_treatment' value 'CONSTR' changed
to 'constr' according to
/usr/data/users/saulius/crontab/automatic-downloads/rss-feeds/RSC/lib/dictionaries/cif_core.dic
dictionary named 'cif_core.dic' version 2.4.2 from 2011-04-26.

Automatic conversion script
Id: cif_fix_values 2827 2014-09-09 07:05:25Z andrius 

 Adding full bibliography for 7032656--7032659.cif.
;
_cod_original_cell_volume 3047.5(10)
_cod_original_sg_symbol_H-M P-1
_cod_database_code 7032659

loop_
_symmetry_equiv_pos_as_xyz
'x, y, z'
'-x, -y, -z'

loop_
_atom_site_label
_atom_site_type_symbol
_atom_site_fract_x
_atom_site_fract_y
_atom_site_fract_z
_atom_site_U_iso_or_equiv
_atom_site_adp_type
_atom_site_occupancy
_atom_site_symmetry_multiplicity
_atom_site_calc_flag
_atom_site_refinement_flags
Pd1 Pd 1.10588(2) 0.862765(14) 0.118881(12) 0.01638(6) Uani 1 1 d .
Pd2 Pd 0.37704(2) 0.861538(14) 0.619963(12) 0.01618(6) Uani 1 1 d .
O1 O 1.0753(2) 0.76342(14) 0.17085(12) 0.0204(5) Uani 1 1 d .
O2 O 0.3968(2) 0.76176(14) 0.67187(13) 0.0210(5) Uani 1 1 d .
N1 N 1.1792(3) 0.78977(16) 0.02395(14) 0.0187(5) Uani 1 1 d .
N2 N 0.9936(3) 0.91126(15) 0.26860(14) 0.0158(5) Uani 1 1 d .
N3 N 1.0434(3) 1.04190(16) 0.30949(14) 0.0176(5) Uani 1 1 d .
N4 N 0.2962(3) 0.78922(17) 0.52400(14) 0.0191(5) Uani 1 1 d .
N5 N 0.4969(3) 0.90825(16) 0.77051(14) 0.0167(5) Uani 1 1 d .
N6 N 0.4599(3) 1.03865(16) 0.81189(15) 0.0182(5) Uani 1 1 d .
C1 C 1.1444(3) 0.95475(19) 0.06336(18) 0.0204(6) Uani 1 1 d .
H1A H 1.0687 0.9914 0.0663 0.024 Uiso 1 1 calc R
H1B H 1.2216 0.9884 0.0857 0.024 Uiso 1 1 calc R
C2 C 1.1707(3) 0.9168(2) -0.01617(17) 0.0196(6) Uani 1 1 d .
C3 C 1.1755(3) 0.9579(2) -0.07442(19) 0.0248(7) Uani 1 1 d .
H3 H 1.1579 1.0153 -0.0653 0.030 Uiso 1 1 calc R
C4 C 1.2054(3) 0.9176(2) -0.14664(18) 0.0261(7) Uani 1 1 d .
H4 H 1.2043 0.9474 -0.1855 0.031 Uiso 1 1 calc R
C5 C 1.2363(3) 0.8355(2) -0.16142(18) 0.0265(7) Uani 1 1 d .
H5 H 1.2593 0.8092 -0.2100 0.032 Uiso 1 1 calc R
C6 C 1.2337(3) 0.7902(2) -0.10413(18) 0.0232(7) Uani 1 1 d .
C7 C 1.2632(4) 0.7055(2) -0.11358(19) 0.0288(8) Uani 1 1 d .
H7 H 1.2910 0.6760 -0.1602 0.035 Uiso 1 1 calc R
C8 C 1.2519(4) 0.6662(2) -0.0555(2) 0.0296(8) Uani 1 1 d .
H8 H 1.2737 0.6097 -0.0611 0.035 Uiso 1 1 calc R
C9 C 1.2073(4) 0.7103(2) 0.01286(19) 0.0252(7) Uani 1 1 d .
H9 H 1.1971 0.6820 0.0525 0.030 Uiso 1 1 calc R
C10 C 1.1955(3) 0.8310(2) -0.03295(17) 0.0193(6) Uani 1 1 d .
C11 C 0.9852(3) 0.75975(18) 0.22021(16) 0.0168(6) Uani 1 1 d .
C12 C 0.9263(3) 0.68105(19) 0.22701(17) 0.0187(6) Uani 1 1 d .
C13 C 0.8339(3) 0.6782(2) 0.28090(18) 0.0210(6) Uani 1 1 d .
H13 H 0.7976 0.6256 0.2847 0.025 Uiso 1 1 calc R
C14 C 0.7907(3) 0.74787(19) 0.32999(18) 0.0193(6) Uani 1 1 d .
C15 C 0.8446(3) 0.82383(19) 0.32304(17) 0.0177(6) Uani 1 1 d .
H15 H 0.8166 0.8728 0.3548 0.021 Uiso 1 1 calc R
C16 C 0.9396(3) 0.82969(18) 0.26997(16) 0.0165(5) Uani 1 1 d .
C17 C 0.9635(4) 0.60217(19) 0.17229(19) 0.0229(7) Uani 1 1 d .
C18 C 0.9258(4) 0.6111(2) 0.09321(19) 0.0303(8) Uani 1 1 d .
H18A H 0.8302 0.6124 0.0886 0.046 Uiso 1 1 calc R
H18B H 0.9581 0.5640 0.0574 0.046 Uiso 1 1 calc R
H18C H 0.9649 0.6627 0.0834 0.046 Uiso 1 1 calc R
C19 C 0.8896(4) 0.5244(2) 0.1867(2) 0.0320(8) Uani 1 1 d .
H19A H 0.9066 0.5185 0.2376 0.048 Uiso 1 1 calc R
H19B H 0.9197 0.4754 0.1523 0.048 Uiso 1 1 calc R
H19C H 0.7954 0.5299 0.1793 0.048 Uiso 1 1 calc R
C20 C 1.1099(4) 0.5867(2) 0.1775(2) 0.0289(8) Uani 1 1 d .
H20A H 1.1602 0.6370 0.1733 0.043 Uiso 1 1 calc R
H20B H 1.1335 0.5412 0.1374 0.043 Uiso 1 1 calc R
H20C H 1.1297 0.5722 0.2252 0.043 Uiso 1 1 calc R
C21 C 0.6916(3) 0.7375(2) 0.38980(19) 0.0226(6) Uani 1 1 d .
C22 C 0.5647(4) 0.6950(2) 0.3528(2) 0.0343(9) Uani 1 1 d .
H22A H 0.5843 0.6400 0.3242 0.051 Uiso 1 1 calc R
H22B H 0.5285 0.7285 0.3197 0.051 Uiso 1 1 calc R
H22C H 0.5008 0.6895 0.3909 0.051 Uiso 1 1 calc R
C23 C 0.6549(4) 0.8201(2) 0.4380(2) 0.0293(8) Uani 1 1 d .
H23A H 0.5949 0.8100 0.4765 0.044 Uiso 1 1 calc R
H23B H 0.6122 0.8539 0.4073 0.044 Uiso 1 1 calc R
H23C H 0.7343 0.8493 0.4611 0.044 Uiso 1 1 calc R
C24 C 0.7508(4) 0.6835(2) 0.4393(2) 0.0330(8) Uani 1 1 d .
H24A H 0.8335 0.7091 0.4609 0.050 Uiso 1 1 calc R
H24B H 0.7669 0.6284 0.4097 0.050 Uiso 1 1 calc R
H24C H 0.6897 0.6784 0.4788 0.050 Uiso 1 1 calc R
C25 C 0.9919(3) 0.97386(18) 0.32748(17) 0.0180(6) Uani 1 1 d .
H25 H 0.9590 0.9702 0.3747 0.022 Uiso 1 1 calc R
C26 C 1.0811(3) 1.02131(19) 0.23622(17) 0.0200(6) Uani 1 1 d .
H26 H 1.1207 1.0584 0.2091 0.024 Uiso 1 1 calc R
C27 C 1.0521(3) 0.93888(18) 0.20898(16) 0.0161(5) Uani 1 1 d .
C28 C 1.0579(3) 1.12612(19) 0.35824(17) 0.0188(6) Uani 1 1 d .
C29 C 1.0218(3) 1.1186(2) 0.43737(18) 0.0240(7) Uani 1 1 d .
H29A H 0.9302 1.0996 0.4381 0.036 Uiso 1 1 calc R
H29B H 1.0337 1.1727 0.4706 0.036 Uiso 1 1 calc R
H29C H 1.0785 1.0786 0.4538 0.036 Uiso 1 1 calc R
C30 C 1.1994(3) 1.1574(2) 0.35577(19) 0.0239(7) Uani 1 1 d .
H30A H 1.2578 1.1199 0.3743 0.036 Uiso 1 1 calc R
H30B H 1.2094 1.2130 0.3867 0.036 Uiso 1 1 calc R
H30C H 1.2219 1.1594 0.3047 0.036 Uiso 1 1 calc R
C31 C 0.9636(4) 1.1823(2) 0.3295(2) 0.0268(7) Uani 1 1 d .
H31A H 0.9845 1.1842 0.2782 0.040 Uiso 1 1 calc R
H31B H 0.9716 1.2382 0.3601 0.040 Uiso 1 1 calc R
H31C H 0.8737 1.1606 0.3318 0.040 Uiso 1 1 calc R
C32 C 0.3495(3) 0.95429(19) 0.56464(17) 0.0181(6) Uani 1 1 d .
H32A H 0.2760 0.9885 0.5864 0.022 Uiso 1 1 calc R
H32B H 0.4294 0.9904 0.5685 0.022 Uiso 1 1 calc R
C33 C 0.3193(3) 0.9169(2) 0.48466(17) 0.0198(6) Uani 1 1 d .
C34 C 0.3213(3) 0.9589(2) 0.42737(18) 0.0220(6) Uani 1 1 d .
H34 H 0.3452 1.0162 0.4373 0.026 Uiso 1 1 calc R
C35 C 0.2886(3) 0.9189(2) 0.35438(19) 0.0261(7) Uani 1 1 d .
H35 H 0.2943 0.9491 0.3158 0.031 Uiso 1 1 calc R
C36 C 0.2489(3) 0.8374(2) 0.33808(18) 0.0265(7) Uani 1 1 d .
H36 H 0.2247 0.8117 0.2889 0.032 Uiso 1 1 calc R
C37 C 0.2440(3) 0.7916(2) 0.39511(18) 0.0222(6) Uani 1 1 d .
C38 C 0.2045(4) 0.7071(2) 0.3845(2) 0.0283(8) Uani 1 1 d .
H38 H 0.1739 0.6782 0.3374 0.034 Uiso 1 1 calc R
C39 C 0.2107(4) 0.6672(2) 0.4425(2) 0.0300(8) Uani 1 1 d .
H39 H 0.1824 0.6108 0.4360 0.036 Uiso 1 1 calc R
C40 C 0.2589(3) 0.7098(2) 0.51202(19) 0.0244(7) Uani 1 1 d .
H40 H 0.2649 0.6809 0.5514 0.029 Uiso 1 1 calc R
C41 C 0.2852(3) 0.8319(2) 0.46722(17) 0.0191(6) Uani 1 1 d .
C42 C 0.4917(3) 0.75739(19) 0.72009(16) 0.0168(6) Uani 1 1 d .
C43 C 0.5451(3) 0.6785(2) 0.72386(18) 0.0203(6) Uani 1 1 d .
C44 C 0.6365(3) 0.6738(2) 0.77808(18) 0.0217(6) Uani 1 1 d .
H44 H 0.6684 0.6208 0.7805 0.026 Uiso 1 1 calc R
C45 C 0.6855(3) 0.7423(2) 0.82995(18) 0.0208(6) Uani 1 1 d .
C46 C 0.6386(3) 0.81936(19) 0.82379(17) 0.0189(6) Uani 1 1 d .
H46 H 0.6721 0.8679 0.8562 0.023 Uiso 1 1 calc R
C47 C 0.5435(3) 0.82644(19) 0.77091(17) 0.0175(6) Uani 1 1 d .
C48 C 0.5027(4) 0.6018(2) 0.66569(19) 0.0236(7) Uani 1 1 d .
C49 C 0.3563(4) 0.5823(2) 0.6714(2) 0.0308(8) Uani 1 1 d .
H49A H 0.3388 0.5678 0.7193 0.046 Uiso 1 1 calc R
H49B H 0.3299 0.5356 0.6317 0.046 Uiso 1 1 calc R
H49C H 0.3064 0.6309 0.6667 0.046 Uiso 1 1 calc R
C50 C 0.5347(4) 0.6182(2) 0.58875(19) 0.0298(8) Uani 1 1 d .
H50A H 0.4899 0.6677 0.5812 0.045 Uiso 1 1 calc R
H50B H 0.5051 0.5704 0.5509 0.045 Uiso 1 1 calc R
H50C H 0.6295 0.6268 0.5850 0.045 Uiso 1 1 calc R
C51 C 0.5764(4) 0.5246(2) 0.6747(2) 0.0348(9) Uani 1 1 d .
H51A H 0.6709 0.5359 0.6732 0.052 Uiso 1 1 calc R
H51B H 0.5511 0.4783 0.6344 0.052 Uiso 1 1 calc R
H51C H 0.5542 0.5103 0.7221 0.052 Uiso 1 1 calc R
C52 C 0.7810(4) 0.7304(2) 0.89134(19) 0.0252(7) Uani 1 1 d .
C53 C 0.7117(5) 0.6786(3) 0.9407(2) 0.0380(9) Uani 1 1 d .
H53A H 0.7700 0.6735 0.9818 0.057 Uiso 1 1 calc R
H53B H 0.6890 0.6234 0.9116 0.057 Uiso 1 1 calc R
H53C H 0.6317 0.7059 0.9603 0.057 Uiso 1 1 calc R
C54 C 0.8300(4) 0.8130(2) 0.9396(2) 0.0300(8) Uani 1 1 d .
H54A H 0.7550 0.8440 0.9620 0.045 Uiso 1 1 calc R
H54B H 0.8777 0.8455 0.9090 0.045 Uiso 1 1 calc R
H54C H 0.8883 0.8020 0.9787 0.045 Uiso 1 1 calc R
C55 C 0.9028(4) 0.6848(3) 0.8569(2) 0.0363(9) Uani 1 1 d .
H55A H 0.9617 0.6754 0.8963 0.055 Uiso 1 1 calc R
H55B H 0.9487 0.7187 0.8266 0.055 Uiso 1 1 calc R
H55C H 0.8753 0.6315 0.8258 0.055 Uiso 1 1 calc R
C56 C 0.5049(3) 0.97073(19) 0.82953(17) 0.0186(6) Uani 1 1 d .
H56 H 0.5380 0.9668 0.8769 0.022 Uiso 1 1 calc R
C57 C 0.4205(3) 1.01887(19) 0.73790(17) 0.0193(6) Uani 1 1 d .
H57 H 0.3853 1.0565 0.7108 0.023 Uiso 1 1 calc R
C58 C 0.4406(3) 0.93674(19) 0.71040(17) 0.0178(6) Uani 1 1 d .
C59 C 0.4558(3) 1.1225(2) 0.86081(18) 0.0223(6) Uani 1 1 d .
C60 C 0.5571(4) 1.1782(2) 0.8323(2) 0.0273(7) Uani 1 1 d .
H60A H 0.6444 1.1558 0.8350 0.041 Uiso 1 1 calc R
H60B H 0.5558 1.2342 0.8628 0.041 Uiso 1 1 calc R
H60C H 0.5359 1.1803 0.7809 0.041 Uiso 1 1 calc R
C61 C 0.4903(4) 1.1156(2) 0.93977(18) 0.0254(7) Uani 1 1 d .
H61A H 0.4265 1.0783 0.9568 0.038 Uiso 1 1 calc R
H61B H 0.4883 1.1705 0.9722 0.038 Uiso 1 1 calc R
H61C H 0.5782 1.0935 0.9411 0.038 Uiso 1 1 calc R
C62 C 0.3192(3) 1.1557(2) 0.85664(19) 0.0248(7) Uani 1 1 d .
H62A H 0.2989 1.1595 0.8055 0.037 Uiso 1 1 calc R
H62B H 0.3154 1.2107 0.8886 0.037 Uiso 1 1 calc R
H62C H 0.2551 1.1181 0.8731 0.037 Uiso 1 1 calc R
C63 C 0.5221(4) 0.5151(3) 0.0387(2) 0.0381(9) Uani 1 1 d .
H63A H 0.5248 0.4667 0.0628 0.046 Uiso 1 1 calc R
H63B H 0.6132 0.5369 0.0378 0.046 Uiso 1 1 calc R
C64 C 0.4481(6) 0.5778(3) 0.0853(3) 0.0573(14) Uani 1 1 d .
H64A H 0.3561 0.5574 0.0857 0.069 Uiso 1 1 calc R
H64B H 0.4486 0.6277 0.0632 0.069 Uiso 1 1 calc R
C65 C 0.4973(7) 0.6025(4) 0.1641(3) 0.0679(16) Uani 1 1 d .
H65A H 0.5091 0.5527 0.1846 0.102 Uiso 1 1 calc R
H65B H 0.4336 0.6378 0.1937 0.102 Uiso 1 1 calc R
H65C H 0.5813 0.6330 0.1654 0.102 Uiso 1 1 calc R
C66 C 1.0152(4) 0.5163(3) 0.5416(2) 0.0379(9) Uani 1 1 d .
H66A H 1.0141 0.4686 0.5667 0.046 Uiso 1 1 calc R
H66B H 1.1049 0.5412 0.5468 0.046 Uiso 1 1 calc R
C67 C 0.9269(5) 0.5762(3) 0.5786(3) 0.0451(11) Uani 1 1 d .
H67A H 0.8361 0.5548 0.5671 0.054 Uiso 1 1 calc R
H67B H 0.9382 0.6275 0.5590 0.054 Uiso 1 1 calc R
C68 C 0.9457(5) 0.5978(3) 0.6627(3) 0.0533(13) Uani 1 1 d .
H68A H 0.9455 0.5468 0.6821 0.080 Uiso 1 1 calc R
H68B H 0.8742 0.6325 0.6847 0.080 Uiso 1 1 calc R
H68C H 1.0295 0.6281 0.6750 0.080 Uiso 1 1 calc R

loop_
_atom_site_aniso_label
_atom_site_aniso_U_11
_atom_site_aniso_U_22
_atom_site_aniso_U_33
_atom_site_aniso_U_23
_atom_site_aniso_U_13
_atom_site_aniso_U_12
Pd1 0.01943(12) 0.01773(11) 0.01187(10) 0.00272(8) 0.00171(8) 0.00015(8)
Pd2 0.01730(11) 0.01909(11) 0.01202(10) 0.00309(8) -0.00128(8) -0.00069(8)
O1 0.0236(12) 0.0215(11) 0.0165(10) 0.0047(8) 0.0041(9) 0.0007(9)
O2 0.0262(12) 0.0187(11) 0.0187(11) 0.0062(9) -0.0037(9) -0.0038(9)
N1 0.0202(13) 0.0217(13) 0.0135(11) 0.0017(10) 0.0002(10) -0.0007(10)
N2 0.0176(12) 0.0162(11) 0.0135(11) 0.0032(9) 0.0019(9) 0.0003(9)
N3 0.0194(13) 0.0177(12) 0.0148(11) 0.0016(9) 0.0029(10) -0.0021(10)
N4 0.0190(13) 0.0237(13) 0.0137(11) 0.0023(10) -0.0006(10) -0.0030(10)
N5 0.0161(12) 0.0200(12) 0.0142(11) 0.0042(9) -0.0017(9) -0.0002(9)
N6 0.0180(12) 0.0188(12) 0.0172(12) 0.0021(10) -0.0036(10) 0.0015(10)
C1 0.0231(16) 0.0185(14) 0.0205(14) 0.0063(11) 0.0057(12) -0.0015(12)
C2 0.0182(14) 0.0253(15) 0.0158(14) 0.0054(11) 0.0014(11) -0.0007(12)
C3 0.0206(16) 0.0337(18) 0.0222(16) 0.0109(14) 0.0033(13) -0.0032(13)
C4 0.0207(16) 0.042(2) 0.0165(14) 0.0098(14) 0.0008(12) -0.0056(14)
C5 0.0201(16) 0.044(2) 0.0149(14) 0.0046(14) 0.0029(12) -0.0035(14)
C6 0.0175(15) 0.0329(18) 0.0174(14) 0.0006(13) -0.0003(12) -0.0002(13)
C7 0.0289(18) 0.036(2) 0.0177(15) -0.0037(14) 0.0012(13) 0.0071(15)
C8 0.034(2) 0.0272(18) 0.0251(17) -0.0010(14) 0.0010(15) 0.0092(15)
C9 0.0309(18) 0.0253(16) 0.0183(15) 0.0017(12) -0.0001(13) 0.0042(13)
C10 0.0150(14) 0.0286(16) 0.0131(13) 0.0016(11) 0.0002(11) 0.0007(12)
C11 0.0185(14) 0.0171(13) 0.0145(13) 0.0025(10) 0.0002(11) 0.0007(11)
C12 0.0204(15) 0.0195(14) 0.0159(13) 0.0033(11) -0.0014(11) -0.0026(11)
C13 0.0231(16) 0.0183(14) 0.0215(15) 0.0045(12) 0.0005(12) -0.0049(12)
C14 0.0195(15) 0.0200(14) 0.0189(14) 0.0054(11) -0.0001(11) -0.0020(11)
C15 0.0185(14) 0.0190(14) 0.0161(13) 0.0043(11) 0.0008(11) 0.0001(11)
C16 0.0177(14) 0.0173(13) 0.0152(13) 0.0052(10) 0.0014(11) -0.0016(11)
C17 0.0313(18) 0.0136(14) 0.0223(15) 0.0001(11) 0.0002(13) 0.0012(12)
C18 0.044(2) 0.0266(17) 0.0171(15) -0.0028(13) -0.0070(15) -0.0001(15)
C19 0.037(2) 0.0215(17) 0.035(2) 0.0010(15) 0.0010(17) -0.0005(15)
C20 0.038(2) 0.0216(16) 0.0261(17) 0.0013(13) 0.0007(15) 0.0065(14)
C21 0.0227(16) 0.0205(15) 0.0254(16) 0.0069(12) 0.0044(13) -0.0031(12)
C22 0.0273(19) 0.0304(19) 0.044(2) 0.0053(17) 0.0063(17) -0.0094(15)
C23 0.0308(19) 0.0258(17) 0.0311(18) 0.0051(14) 0.0121(15) -0.0008(14)
C24 0.039(2) 0.034(2) 0.0307(19) 0.0170(16) 0.0096(16) 0.0064(16)
C25 0.0179(14) 0.0203(14) 0.0150(13) 0.0018(11) 0.0018(11) -0.0016(11)
C26 0.0250(16) 0.0198(14) 0.0151(13) 0.0032(11) 0.0009(12) 0.0022(12)
C27 0.0171(14) 0.0181(13) 0.0133(12) 0.0037(10) 0.0013(10) 0.0002(11)
C28 0.0228(15) 0.0174(14) 0.0146(13) -0.0003(11) 0.0030(11) -0.0024(11)
C29 0.0278(17) 0.0247(16) 0.0174(14) -0.0006(12) 0.0045(13) -0.0035(13)
C30 0.0229(16) 0.0249(16) 0.0218(15) 0.0004(12) 0.0031(13) -0.0057(13)
C31 0.0297(18) 0.0226(16) 0.0264(17) 0.0012(13) 0.0008(14) 0.0014(13)
C32 0.0209(15) 0.0172(14) 0.0170(13) 0.0055(11) -0.0035(11) 0.0013(11)
C33 0.0130(13) 0.0306(16) 0.0162(14) 0.0057(12) -0.0003(11) 0.0021(12)
C34 0.0173(15) 0.0279(16) 0.0227(15) 0.0090(13) 0.0005(12) 0.0039(12)
C35 0.0242(17) 0.040(2) 0.0174(15) 0.0124(14) 0.0004(13) 0.0046(14)
C36 0.0228(16) 0.042(2) 0.0139(14) 0.0038(14) -0.0017(12) 0.0044(14)
C37 0.0192(15) 0.0313(17) 0.0155(14) 0.0029(12) -0.0003(11) 0.0025(13)
C38 0.0245(17) 0.036(2) 0.0208(16) -0.0011(14) -0.0019(13) -0.0054(14)
C39 0.035(2) 0.0280(18) 0.0249(17) 0.0008(14) -0.0019(15) -0.0113(15)
C40 0.0272(17) 0.0247(16) 0.0208(15) 0.0042(12) 0.0015(13) -0.0052(13)
C41 0.0164(14) 0.0248(15) 0.0158(13) 0.0031(11) 0.0007(11) 0.0017(11)
C42 0.0165(14) 0.0196(14) 0.0147(13) 0.0046(11) 0.0005(11) -0.0024(11)
C43 0.0217(15) 0.0214(15) 0.0190(14) 0.0068(12) 0.0001(12) -0.0016(12)
C44 0.0246(16) 0.0195(15) 0.0226(15) 0.0081(12) 0.0016(13) 0.0021(12)
C45 0.0220(15) 0.0236(15) 0.0184(14) 0.0076(12) 0.0009(12) 0.0028(12)
C46 0.0198(15) 0.0198(14) 0.0176(14) 0.0053(11) 0.0002(11) 0.0003(11)
C47 0.0167(14) 0.0198(14) 0.0168(13) 0.0057(11) 0.0012(11) -0.0001(11)
C48 0.0283(17) 0.0169(14) 0.0250(16) 0.0034(12) 0.0009(13) -0.0015(12)
C49 0.032(2) 0.0312(19) 0.0283(18) 0.0055(15) 0.0008(15) -0.0122(15)
C50 0.042(2) 0.0262(17) 0.0208(16) 0.0035(13) 0.0036(15) -0.0005(15)
C51 0.048(2) 0.0172(16) 0.038(2) 0.0022(15) -0.0013(18) -0.0009(15)
C52 0.0297(18) 0.0247(16) 0.0211(16) 0.0046(13) -0.0052(13) 0.0033(13)
C53 0.050(3) 0.042(2) 0.0257(19) 0.0168(17) -0.0085(18) -0.0058(19)
C54 0.0290(19) 0.0307(19) 0.0312(19) 0.0088(15) -0.0124(15) 0.0026(15)
C55 0.030(2) 0.037(2) 0.040(2) 0.0037(17) -0.0085(17) 0.0111(16)
C56 0.0167(14) 0.0240(15) 0.0149(13) 0.0038(11) -0.0026(11) 0.0000(11)
C57 0.0222(15) 0.0204(14) 0.0157(13) 0.0045(11) -0.0037(11) -0.0006(12)
C58 0.0196(14) 0.0193(14) 0.0153(13) 0.0056(11) -0.0024(11) -0.0001(11)
C59 0.0255(16) 0.0222(15) 0.0173(14) -0.0008(12) -0.0009(12) 0.0018(12)
C60 0.0289(18) 0.0241(16) 0.0273(17) 0.0026(13) -0.0030(14) -0.0043(14)
C61 0.0313(18) 0.0258(17) 0.0170(15) -0.0006(12) -0.0047(13) 0.0042(14)
C62 0.0226(16) 0.0253(16) 0.0235(16) -0.0025(13) -0.0021(13) 0.0019(13)
C63 0.039(2) 0.035(2) 0.041(2) 0.0127(18) 0.0022(19) 0.0009(17)
C64 0.056(3) 0.052(3) 0.060(3) 0.001(3) -0.004(3) 0.004(2)
C65 0.087(5) 0.063(4) 0.055(4) 0.014(3) -0.007(3) 0.009(3)
C66 0.032(2) 0.042(2) 0.044(2) 0.0170(19) 0.0018(18) -0.0071(17)
C67 0.052(3) 0.038(2) 0.042(3) 0.0007(19) -0.004(2) -0.005(2)
C68 0.062(3) 0.056(3) 0.044(3) 0.018(2) 0.006(2) 0.001(3)

loop_
_atom_type_symbol
_atom_type_description
_atom_type_scat_dispersion_real
_atom_type_scat_dispersion_imag
_atom_type_scat_source
C C 0.0033 0.0016 'International Tables Vol C Tables 4.2.6.8 and 6.1.1.4'
H H 0.0000 0.0000 'International Tables Vol C Tables 4.2.6.8 and 6.1.1.4'
N N 0.0061 0.0033 'International Tables Vol C Tables 4.2.6.8 and 6.1.1.4'
O O 0.0106 0.0060 'International Tables Vol C Tables 4.2.6.8 and 6.1.1.4'
Pd Pd -0.9988 1.0072 'International Tables Vol C Tables 4.2.6.8 and 6.1.1.4'

loop_
_geom_angle_atom_site_label_1
_geom_angle_atom_site_label_2
_geom_angle_atom_site_label_3
_geom_angle
_geom_angle_site_symmetry_1
_geom_angle_site_symmetry_3
C27 Pd1 C1 93.89(12) . .
C27 Pd1 N1 174.34(11) . .
C1 Pd1 N1 82.49(12) . .
C27 Pd1 O1 89.78(11) . .
C1 Pd1 O1 176.01(11) . .
N1 Pd1 O1 93.72(10) . .
C58 Pd2 C32 93.77(13) . .
C58 Pd2 N4 174.85(12) . .
C32 Pd2 N4 82.68(12) . .
C58 Pd2 O2 89.68(11) . .
C32 Pd2 O2 176.29(11) . .
N4 Pd2 O2 93.78(10) . .
C11 O1 Pd1 124.6(2) . .
C42 O2 Pd2 123.36(19) . .
C9 N1 C10 118.8(3) . .
C9 N1 Pd1 127.7(2) . .
C10 N1 Pd1 113.5(2) . .
C25 N2 C27 109.6(2) . .
C25 N2 C16 122.5(2) . .
C27 N2 C16 127.9(2) . .
C25 N3 C26 107.5(3) . .
C25 N3 C28 127.0(3) . .
C26 N3 C28 125.5(3) . .
C40 N4 C41 119.1(3) . .
C40 N4 Pd2 128.0(2) . .
C41 N4 Pd2 112.9(2) . .
C56 N5 C58 109.2(3) . .
C56 N5 C47 123.2(3) . .
C58 N5 C47 127.5(3) . .
C56 N6 C57 107.6(3) . .
C56 N6 C59 126.8(3) . .
C57 N6 C59 125.6(3) . .
C2 C1 Pd1 108.8(2) . .
C2 C1 H1A 109.9 . .
Pd1 C1 H1A 109.9 . .
C2 C1 H1B 109.9 . .
Pd1 C1 H1B 109.9 . .
H1A C1 H1B 108.3 . .
C3 C2 C10 116.7(3) . .
C3 C2 C1 126.3(3) . .
C10 C2 C1 117.0(3) . .
C2 C3 C4 122.2(3) . .
C2 C3 H3 118.9 . .
C4 C3 H3 118.9 . .
C5 C4 C3 120.5(3) . .
C5 C4 H4 119.7 . .
C3 C4 H4 119.7 . .
C4 C5 C6 119.8(3) . .
C4 C5 H5 120.1 . .
C6 C5 H5 120.1 . .
C5 C6 C10 118.4(3) . .
C5 C6 C7 124.3(3) . .
C10 C6 C7 117.3(3) . .
C8 C7 C6 119.9(3) . .
C8 C7 H7 120.1 . .
C6 C7 H7 120.1 . .
C7 C8 C9 119.4(3) . .
C7 C8 H8 120.3 . .
C9 C8 H8 120.3 . .
N1 C9 C8 122.5(3) . .
N1 C9 H9 118.7 . .
C8 C9 H9 118.7 . .
N1 C10 C6 122.0(3) . .
N1 C10 C2 115.9(3) . .
C6 C10 C2 122.1(3) . .
O1 C11 C16 123.9(3) . .
O1 C11 C12 120.5(3) . .
C16 C11 C12 115.6(3) . .
C13 C12 C11 119.6(3) . .
C13 C12 C17 121.0(3) . .
C11 C12 C17 119.3(3) . .
C12 C13 C14 124.0(3) . .
C12 C13 H13 118.0 . .
C14 C13 H13 118.0 . .
C15 C14 C13 116.9(3) . .
C15 C14 C21 123.3(3) . .
C13 C14 C21 119.8(3) . .
C14 C15 C16 121.1(3) . .
C14 C15 H15 119.4 . .
C16 C15 H15 119.4 . .
C15 C16 C11 122.7(3) . .
C15 C16 N2 117.2(3) . .
C11 C16 N2 120.0(3) . .
C20 C17 C12 111.1(3) . .
C20 C17 C19 107.1(3) . .
C12 C17 C19 112.3(3) . .
C20 C17 C18 110.4(3) . .
C12 C17 C18 108.9(3) . .
C19 C17 C18 106.9(3) . .
C17 C18 H18A 109.5 . .
C17 C18 H18B 109.5 . .
H18A C18 H18B 109.5 . .
C17 C18 H18C 109.5 . .
H18A C18 H18C 109.5 . .
H18B C18 H18C 109.5 . .
C17 C19 H19A 109.5 . .
C17 C19 H19B 109.5 . .
H19A C19 H19B 109.5 . .
C17 C19 H19C 109.5 . .
H19A C19 H19C 109.5 . .
H19B C19 H19C 109.5 . .
C17 C20 H20A 109.5 . .
C17 C20 H20B 109.5 . .
H20A C20 H20B 109.5 . .
C17 C20 H20C 109.5 . .
H20A C20 H20C 109.5 . .
H20B C20 H20C 109.5 . .
C23 C21 C24 108.7(3) . .
C23 C21 C14 112.6(3) . .
C24 C21 C14 108.9(3) . .
C23 C21 C22 107.6(3) . .
C24 C21 C22 109.4(3) . .
C14 C21 C22 109.5(3) . .
C21 C22 H22A 109.5 . .
C21 C22 H22B 109.5 . .
H22A C22 H22B 109.5 . .
C21 C22 H22C 109.5 . .
H22A C22 H22C 109.5 . .
H22B C22 H22C 109.5 . .
C21 C23 H23A 109.5 . .
C21 C23 H23B 109.5 . .
H23A C23 H23B 109.5 . .
C21 C23 H23C 109.5 . .
H23A C23 H23C 109.5 . .
H23B C23 H23C 109.5 . .
C21 C24 H24A 109.5 . .
C21 C24 H24B 109.5 . .
H24A C24 H24B 109.5 . .
C21 C24 H24C 109.5 . .
H24A C24 H24C 109.5 . .
H24B C24 H24C 109.5 . .
N3 C25 N2 109.4(3) . .
N3 C25 H25 125.3 . .
N2 C25 H25 125.3 . .
C27 C26 N3 109.4(3) . .
C27 C26 H26 125.3 . .
N3 C26 H26 125.3 . .
C26 C27 N2 104.2(3) . .
C26 C27 Pd1 132.0(2) . .
N2 C27 Pd1 122.7(2) . .
N3 C28 C31 107.6(3) . .
N3 C28 C30 108.9(3) . .
C31 C28 C30 111.4(3) . .
N3 C28 C29 108.1(3) . .
C31 C28 C29 110.2(3) . .
C30 C28 C29 110.6(3) . .
C28 C29 H29A 109.5 . .
C28 C29 H29B 109.5 . .
H29A C29 H29B 109.5 . .
C28 C29 H29C 109.5 . .
H29A C29 H29C 109.5 . .
H29B C29 H29C 109.5 . .
C28 C30 H30A 109.5 . .
C28 C30 H30B 109.5 . .
H30A C30 H30B 109.5 . .
C28 C30 H30C 109.5 . .
H30A C30 H30C 109.5 . .
H30B C30 H30C 109.5 . .
C28 C31 H31A 109.5 . .
C28 C31 H31B 109.5 . .
H31A C31 H31B 109.5 . .
C28 C31 H31C 109.5 . .
H31A C31 H31C 109.5 . .
H31B C31 H31C 109.5 . .
C33 C32 Pd2 108.8(2) . .
C33 C32 H32A 109.9 . .
Pd2 C32 H32A 109.9 . .
C33 C32 H32B 109.9 . .
Pd2 C32 H32B 109.9 . .
H32A C32 H32B 108.3 . .
C34 C33 C41 117.3(3) . .
C34 C33 C32 125.6(3) . .
C41 C33 C32 117.1(3) . .
C33 C34 C35 121.5(3) . .
C33 C34 H34 119.2 . .
C35 C34 H34 119.2 . .
C36 C35 C34 121.2(3) . .
C36 C35 H35 119.4 . .
C34 C35 H35 119.4 . .
C35 C36 C37 119.5(3) . .
C35 C36 H36 120.3 . .
C37 C36 H36 120.3 . .
C36 C37 C38 124.2(3) . .
C36 C37 C41 118.3(3) . .
C38 C37 C41 117.5(3) . .
C39 C38 C37 119.6(3) . .
C39 C38 H38 120.2 . .
C37 C38 H38 120.2 . .
C38 C39 C40 120.0(3) . .
C38 C39 H39 120.0 . .
C40 C39 H39 120.0 . .
N4 C40 C39 121.9(3) . .
N4 C40 H40 119.0 . .
C39 C40 H40 119.0 . .
N4 C41 C33 116.3(3) . .
N4 C41 C37 121.7(3) . .
C33 C41 C37 122.0(3) . .
O2 C42 C47 123.7(3) . .
O2 C42 C43 120.0(3) . .
C47 C42 C43 116.3(3) . .
C44 C43 C42 119.4(3) . .
C44 C43 C48 121.3(3) . .
C42 C43 C48 119.2(3) . .
C43 C44 C45 124.1(3) . .
C43 C44 H44 117.9 . .
C45 C44 H44 117.9 . .
C46 C45 C44 116.4(3) . .
C46 C45 C52 123.2(3) . .
C44 C45 C52 120.4(3) . .
C45 C46 C47 121.2(3) . .
C45 C46 H46 119.4 . .
C47 C46 H46 119.4 . .
C46 C47 C42 122.4(3) . .
C46 C47 N5 117.4(3) . .
C42 C47 N5 120.1(3) . .
C49 C48 C43 110.7(3) . .
C49 C48 C51 107.4(3) . .
C43 C48 C51 112.2(3) . .
C49 C48 C50 110.6(3) . .
C43 C48 C50 108.6(3) . .
C51 C48 C50 107.1(3) . .
C48 C49 H49A 109.5 . .
C48 C49 H49B 109.5 . .
H49A C49 H49B 109.5 . .
C48 C49 H49C 109.5 . .
H49A C49 H49C 109.5 . .
H49B C49 H49C 109.5 . .
C48 C50 H50A 109.5 . .
C48 C50 H50B 109.5 . .
H50A C50 H50B 109.5 . .
C48 C50 H50C 109.5 . .
H50A C50 H50C 109.5 . .
H50B C50 H50C 109.5 . .
C48 C51 H51A 109.5 . .
C48 C51 H51B 109.5 . .
H51A C51 H51B 109.5 . .
C48 C51 H51C 109.5 . .
H51A C51 H51C 109.5 . .
H51B C51 H51C 109.5 . .
C53 C52 C45 108.8(3) . .
C53 C52 C54 108.8(3) . .
C45 C52 C54 112.6(3) . .
C53 C52 C55 109.4(3) . .
C45 C52 C55 109.9(3) . .
C54 C52 C55 107.2(3) . .
C52 C53 H53A 109.5 . .
C52 C53 H53B 109.5 . .
H53A C53 H53B 109.5 . .
C52 C53 H53C 109.5 . .
H53A C53 H53C 109.5 . .
H53B C53 H53C 109.5 . .
C52 C54 H54A 109.5 . .
C52 C54 H54B 109.5 . .
H54A C54 H54B 109.5 . .
C52 C54 H54C 109.5 . .
H54A C54 H54C 109.5 . .
H54B C54 H54C 109.5 . .
C52 C55 H55A 109.5 . .
C52 C55 H55B 109.5 . .
H55A C55 H55B 109.5 . .
C52 C55 H55C 109.5 . .
H55A C55 H55C 109.5 . .
H55B C55 H55C 109.5 . .
N6 C56 N5 109.7(3) . .
N6 C56 H56 125.2 . .
N5 C56 H56 125.2 . .
C58 C57 N6 109.4(3) . .
C58 C57 H57 125.3 . .
N6 C57 H57 125.3 . .
C57 C58 N5 104.1(3) . .
C57 C58 Pd2 131.9(2) . .
N5 C58 Pd2 122.7(2) . .
N6 C59 C62 108.8(3) . .
N6 C59 C61 109.0(3) . .
C62 C59 C61 110.8(3) . .
N6 C59 C60 107.4(3) . .
C62 C59 C60 110.5(3) . .
C61 C59 C60 110.3(3) . .
C59 C60 H60A 109.5 . .
C59 C60 H60B 109.5 . .
H60A C60 H60B 109.5 . .
C59 C60 H60C 109.5 . .
H60A C60 H60C 109.5 . .
H60B C60 H60C 109.5 . .
C59 C61 H61A 109.5 . .
C59 C61 H61B 109.5 . .
H61A C61 H61B 109.5 . .
C59 C61 H61C 109.5 . .
H61A C61 H61C 109.5 . .
H61B C61 H61C 109.5 . .
C59 C62 H62A 109.5 . .
C59 C62 H62B 109.5 . .
H62A C62 H62B 109.5 . .
C59 C62 H62C 109.5 . .
H62A C62 H62C 109.5 . .
H62B C62 H62C 109.5 . .
C64 C63 C63 118.6(5) . 2_665
C64 C63 H63A 107.7 . .
C63 C63 H63A 107.7 2_665 .
C64 C63 H63B 107.7 . .
C63 C63 H63B 107.7 2_665 .
H63A C63 H63B 107.1 . .
C63 C64 C65 115.0(5) . .
C63 C64 H64A 108.5 . .
C65 C64 H64A 108.5 . .
C63 C64 H64B 108.5 . .
C65 C64 H64B 108.5 . .
H64A C64 H64B 107.5 . .
C64 C65 H65A 109.5 . .
C64 C65 H65B 109.5 . .
H65A C65 H65B 109.5 . .
C64 C65 H65C 109.5 . .
H65A C65 H65C 109.5 . .
H65B C65 H65C 109.5 . .
C67 C66 C66 115.0(5) . 2_766
C67 C66 H66A 108.5 . .
C66 C66 H66A 108.5 2_766 .
C67 C66 H66B 108.5 . .
C66 C66 H66B 108.5 2_766 .
H66A C66 H66B 107.5 . .
C66 C67 C68 114.2(4) . .
C66 C67 H67A 108.7 . .
C68 C67 H67A 108.7 . .
C66 C67 H67B 108.7 . .
C68 C67 H67B 108.7 . .
H67A C67 H67B 107.6 . .
C67 C68 H68A 109.5 . .
C67 C68 H68B 109.5 . .
H68A C68 H68B 109.5 . .
C67 C68 H68C 109.5 . .
H68A C68 H68C 109.5 . .
H68B C68 H68C 109.5 . .

loop_
_geom_bond_atom_site_label_1
_geom_bond_atom_site_label_2
_geom_bond_distance
_geom_bond_site_symmetry_2
Pd1 C27 1.964(3) .
Pd1 C1 2.028(3) .
Pd1 N1 2.075(3) .
Pd1 O1 2.078(2) .
Pd2 C58 1.962(3) .
Pd2 C32 2.029(3) .
Pd2 N4 2.077(3) .
Pd2 O2 2.079(2) .
O1 C11 1.310(4) .
O2 C42 1.325(4) .
N1 C9 1.324(4) .
N1 C10 1.372(4) .
N2 C25 1.340(4) .
N2 C27 1.406(4) .
N2 C16 1.445(4) .
N3 C25 1.330(4) .
N3 C26 1.387(4) .
N3 C28 1.498(4) .
N4 C40 1.327(4) .
N4 C41 1.382(4) .
N5 C56 1.340(4) .
N5 C58 1.415(4) .
N5 C47 1.445(4) .
N6 C56 1.322(4) .
N6 C57 1.393(4) .
N6 C59 1.493(4) .
C1 C2 1.506(4) .
C1 H1A 0.9900 .
C1 H1B 0.9900 .
C2 C3 1.384(4) .
C2 C10 1.415(5) .
C3 C4 1.405(5) .
C3 H3 0.9500 .
C4 C5 1.372(5) .
C4 H4 0.9500 .
C5 C6 1.413(5) .
C5 H5 0.9500 .
C6 C10 1.414(4) .
C6 C7 1.415(5) .
C7 C8 1.365(5) .
C7 H7 0.9500 .
C8 C9 1.410(5) .
C8 H8 0.9500 .
C9 H9 0.9500 .
C11 C16 1.414(4) .
C11 C12 1.445(4) .
C12 C13 1.385(4) .
C12 C17 1.537(4) .
C13 C14 1.397(4) .
C13 H13 0.9500 .
C14 C15 1.385(4) .
C14 C21 1.537(4) .
C15 C16 1.401(4) .
C15 H15 0.9500 .
C17 C20 1.529(5) .
C17 C19 1.541(5) .
C17 C18 1.545(5) .
C18 H18A 0.9800 .
C18 H18B 0.9800 .
C18 H18C 0.9800 .
C19 H19A 0.9800 .
C19 H19B 0.9800 .
C19 H19C 0.9800 .
C20 H20A 0.9800 .
C20 H20B 0.9800 .
C20 H20C 0.9800 .
C21 C23 1.527(5) .
C21 C24 1.531(5) .
C21 C22 1.543(5) .
C22 H22A 0.9800 .
C22 H22B 0.9800 .
C22 H22C 0.9800 .
C23 H23A 0.9800 .
C23 H23B 0.9800 .
C23 H23C 0.9800 .
C24 H24A 0.9800 .
C24 H24B 0.9800 .
C24 H24C 0.9800 .
C25 H25 0.9500 .
C26 C27 1.374(4) .
C26 H26 0.9500 .
C28 C31 1.519(5) .
C28 C30 1.525(5) .
C28 C29 1.539(4) .
C29 H29A 0.9800 .
C29 H29B 0.9800 .
C29 H29C 0.9800 .
C30 H30A 0.9800 .
C30 H30B 0.9800 .
C30 H30C 0.9800 .
C31 H31A 0.9800 .
C31 H31B 0.9800 .
C31 H31C 0.9800 .
C32 C33 1.507(4) .
C32 H32A 0.9900 .
C32 H32B 0.9900 .
C33 C34 1.378(4) .
C33 C41 1.407(5) .
C34 C35 1.409(5) .
C34 H34 0.9500 .
C35 C36 1.366(5) .
C35 H35 0.9500 .
C36 C37 1.415(5) .
C36 H36 0.9500 .
C37 C38 1.416(5) .
C37 C41 1.418(4) .
C38 C39 1.367(5) .
C38 H38 0.9500 .
C39 C40 1.411(5) .
C39 H39 0.9500 .
C40 H40 0.9500 .
C42 C47 1.409(4) .
C42 C43 1.438(4) .
C43 C44 1.379(5) .
C43 C48 1.534(5) .
C44 C45 1.403(5) .
C44 H44 0.9500 .
C45 C46 1.395(4) .
C45 C52 1.537(5) .
C46 C47 1.396(4) .
C46 H46 0.9500 .
C48 C49 1.531(5) .
C48 C51 1.534(5) .
C48 C50 1.535(5) .
C49 H49A 0.9800 .
C49 H49B 0.9800 .
C49 H49C 0.9800 .
C50 H50A 0.9800 .
C50 H50B 0.9800 .
C50 H50C 0.9800 .
C51 H51A 0.9800 .
C51 H51B 0.9800 .
C51 H51C 0.9800 .
C52 C53 1.536(5) .
C52 C54 1.537(5) .
C52 C55 1.546(5) .
C53 H53A 0.9800 .
C53 H53B 0.9800 .
C53 H53C 0.9800 .
C54 H54A 0.9800 .
C54 H54B 0.9800 .
C54 H54C 0.9800 .
C55 H55A 0.9800 .
C55 H55B 0.9800 .
C55 H55C 0.9800 .
C56 H56 0.9500 .
C57 C58 1.369(4) .
C57 H57 0.9500 .
C59 C62 1.520(5) .
C59 C61 1.525(5) .
C59 C60 1.531(5) .
C60 H60A 0.9800 .
C60 H60B 0.9800 .
C60 H60C 0.9800 .
C61 H61A 0.9800 .
C61 H61B 0.9800 .
C61 H61C 0.9800 .
C62 H62A 0.9800 .
C62 H62B 0.9800 .
C62 H62C 0.9800 .
C63 C64 1.440(7) .
C63 C63 1.479(9) 2_665
C63 H63A 0.9900 .
C63 H63B 0.9900 .
C64 C65 1.509(8) .
C64 H64A 0.9900 .
C64 H64B 0.9900 .
C65 H65A 0.9800 .
C65 H65B 0.9800 .
C65 H65C 0.9800 .
C66 C67 1.430(6) .
C66 C66 1.547(9) 2_766
C66 H66A 0.9900 .
C66 H66B 0.9900 .
C67 C68 1.530(7) .
C67 H67A 0.9900 .
C67 H67B 0.9900 .
C68 H68A 0.9800 .
C68 H68B 0.9800 .
C68 H68C 0.9800 .

loop_
_geom_torsion_atom_site_label_1
_geom_torsion_atom_site_label_2
_geom_torsion_atom_site_label_3
_geom_torsion_atom_site_label_4
_geom_torsion
_geom_torsion_site_symmetry_1
C27 Pd1 O1 C11 32.9(3) .
C1 Pd1 O1 C11 -170.3(16) .
N1 Pd1 O1 C11 -151.6(2) .
C58 Pd2 O2 C42 -35.3(2) .
C32 Pd2 O2 C42 165.9(16) .
N4 Pd2 O2 C42 148.5(2) .
C27 Pd1 N1 C9 120.6(11) .
C1 Pd1 N1 C9 171.2(3) .
O1 Pd1 N1 C9 -7.6(3) .
C27 Pd1 N1 C10 -61.3(13) .
C1 Pd1 N1 C10 -10.7(2) .
O1 Pd1 N1 C10 170.6(2) .
C58 Pd2 N4 C40 -124.3(12) .
C32 Pd2 N4 C40 -171.1(3) .
O2 Pd2 N4 C40 7.8(3) .
C58 Pd2 N4 C41 57.3(13) .
C32 Pd2 N4 C41 10.5(2) .
O2 Pd2 N4 C41 -170.6(2) .
C27 Pd1 C1 C2 -171.4(2) .
N1 Pd1 C1 C2 13.0(2) .
O1 Pd1 C1 C2 31.9(18) .
Pd1 C1 C2 C3 166.5(3) .
Pd1 C1 C2 C10 -14.8(4) .
C10 C2 C3 C4 -1.0(5) .
C1 C2 C3 C4 177.7(3) .
C2 C3 C4 C5 -2.5(5) .
C3 C4 C5 C6 2.1(5) .
C4 C5 C6 C10 1.7(5) .
C4 C5 C6 C7 179.8(3) .
C5 C6 C7 C8 -176.9(4) .
C10 C6 C7 C8 1.2(5) .
C6 C7 C8 C9 1.6(6) .
C10 N1 C9 C8 -0.8(5) .
Pd1 N1 C9 C8 177.3(3) .
C7 C8 C9 N1 -1.9(6) .
C9 N1 C10 C6 3.9(5) .
Pd1 N1 C10 C6 -174.5(2) .
C9 N1 C10 C2 -176.6(3) .
Pd1 N1 C10 C2 5.1(4) .
C5 C6 C10 N1 174.1(3) .
C7 C6 C10 N1 -4.1(5) .
C5 C6 C10 C2 -5.4(5) .
C7 C6 C10 C2 176.4(3) .
C3 C2 C10 N1 -174.5(3) .
C1 C2 C10 N1 6.6(4) .
C3 C2 C10 C6 5.0(5) .
C1 C2 C10 C6 -173.8(3) .
Pd1 O1 C11 C16 -31.2(4) .
Pd1 O1 C11 C12 149.3(2) .
O1 C11 C12 C13 178.2(3) .
C16 C11 C12 C13 -1.3(4) .
O1 C11 C12 C17 -4.1(5) .
C16 C11 C12 C17 176.4(3) .
C11 C12 C13 C14 0.9(5) .
C17 C12 C13 C14 -176.7(3) .
C12 C13 C14 C15 0.3(5) .
C12 C13 C14 C21 -177.6(3) .
C13 C14 C15 C16 -1.2(5) .
C21 C14 C15 C16 176.7(3) .
C14 C15 C16 C11 0.7(5) .
C14 C15 C16 N2 -177.8(3) .
O1 C11 C16 C15 -178.9(3) .
C12 C11 C16 C15 0.5(5) .
O1 C11 C16 N2 -0.5(5) .
C12 C11 C16 N2 179.0(3) .
C25 N2 C16 C15 22.8(4) .
C27 N2 C16 C15 -156.0(3) .
C25 N2 C16 C11 -155.7(3) .
C27 N2 C16 C11 25.4(5) .
C13 C12 C17 C20 -121.1(3) .
C11 C12 C17 C20 61.2(4) .
C13 C12 C17 C19 -1.2(5) .
C11 C12 C17 C19 -178.8(3) .
C13 C12 C17 C18 117.1(4) .
C11 C12 C17 C18 -60.6(4) .
C15 C14 C21 C23 2.6(5) .
C13 C14 C21 C23 -179.6(3) .
C15 C14 C21 C24 -118.1(4) .
C13 C14 C21 C24 59.7(4) .
C15 C14 C21 C22 122.3(4) .
C13 C14 C21 C22 -59.9(4) .
C26 N3 C25 N2 -0.8(4) .
C28 N3 C25 N2 178.7(3) .
C27 N2 C25 N3 1.4(4) .
C16 N2 C25 N3 -177.7(3) .
C25 N3 C26 C27 -0.1(4) .
C28 N3 C26 C27 -179.6(3) .
N3 C26 C27 N2 0.9(4) .
N3 C26 C27 Pd1 -166.5(2) .
C25 N2 C27 C26 -1.4(3) .
C16 N2 C27 C26 177.6(3) .
C25 N2 C27 Pd1 167.5(2) .
C16 N2 C27 Pd1 -13.5(4) .
C1 Pd1 C27 C26 -23.8(3) .
N1 Pd1 C27 C26 26.3(14) .
O1 Pd1 C27 C26 154.6(3) .
C1 Pd1 C27 N2 170.7(3) .
N1 Pd1 C27 N2 -139.1(11) .
O1 Pd1 C27 N2 -10.8(3) .
C25 N3 C28 C31 -110.5(3) .
C26 N3 C28 C31 68.8(4) .
C25 N3 C28 C30 128.6(3) .
C26 N3 C28 C30 -52.0(4) .
C25 N3 C28 C29 8.4(4) .
C26 N3 C28 C29 -172.3(3) .
C58 Pd2 C32 C33 170.8(2) .
N4 Pd2 C32 C33 -12.9(2) .
O2 Pd2 C32 C33 -30.4(18) .
Pd2 C32 C33 C34 -165.9(3) .
Pd2 C32 C33 C41 14.7(3) .
C41 C33 C34 C35 0.9(5) .
C32 C33 C34 C35 -178.5(3) .
C33 C34 C35 C36 2.5(5) .
C34 C35 C36 C37 -1.8(5) .
C35 C36 C37 C38 -180.0(3) .
C35 C36 C37 C41 -2.1(5) .
C36 C37 C38 C39 176.1(4) .
C41 C37 C38 C39 -1.8(5) .
C37 C38 C39 C40 -1.4(6) .
C41 N4 C40 C39 1.3(5) .
Pd2 N4 C40 C39 -177.0(3) .
C38 C39 C40 N4 1.7(6) .
C40 N4 C41 C33 176.5(3) .
Pd2 N4 C41 C33 -4.9(3) .
C40 N4 C41 C37 -4.6(5) .
Pd2 N4 C41 C37 173.9(2) .
C34 C33 C41 N4 173.9(3) .
C32 C33 C41 N4 -6.7(4) .
C34 C33 C41 C37 -5.0(5) .
C32 C33 C41 C37 174.5(3) .
C36 C37 C41 N4 -173.2(3) .
C38 C37 C41 N4 4.8(5) .
C36 C37 C41 C33 5.6(5) .
C38 C37 C41 C33 -176.3(3) .
Pd2 O2 C42 C47 35.5(4) .
Pd2 O2 C42 C43 -146.3(2) .
O2 C42 C43 C44 -174.9(3) .
C47 C42 C43 C44 3.4(4) .
O2 C42 C43 C48 7.3(4) .
C47 C42 C43 C48 -174.4(3) .
C42 C43 C44 C45 -1.9(5) .
C48 C43 C44 C45 175.9(3) .
C43 C44 C45 C46 -1.4(5) .
C43 C44 C45 C52 176.3(3) .
C44 C45 C46 C47 3.0(5) .
C52 C45 C46 C47 -174.6(3) .
C45 C46 C47 C42 -1.4(5) .
C45 C46 C47 N5 177.5(3) .
O2 C42 C47 C46 176.4(3) .
C43 C42 C47 C46 -1.8(4) .
O2 C42 C47 N5 -2.5(4) .
C43 C42 C47 N5 179.3(3) .
C56 N5 C47 C46 -22.6(4) .
C58 N5 C47 C46 155.5(3) .
C56 N5 C47 C42 156.4(3) .
C58 N5 C47 C42 -25.5(4) .
C44 C43 C48 C49 118.1(4) .
C42 C43 C48 C49 -64.1(4) .
C44 C43 C48 C51 -1.9(5) .
C42 C43 C48 C51 175.8(3) .
C44 C43 C48 C50 -120.2(3) .
C42 C43 C48 C50 57.5(4) .
C46 C45 C52 C53 114.7(4) .
C44 C45 C52 C53 -62.8(4) .
C46 C45 C52 C54 -6.0(5) .
C44 C45 C52 C54 176.5(3) .
C46 C45 C52 C55 -125.5(4) .
C44 C45 C52 C55 57.1(4) .
C57 N6 C56 N5 0.2(4) .
C59 N6 C56 N5 -177.7(3) .
C58 N5 C56 N6 -1.1(4) .
C47 N5 C56 N6 177.3(3) .
C56 N6 C57 C58 0.8(4) .
C59 N6 C57 C58 178.8(3) .
N6 C57 C58 N5 -1.4(3) .
N6 C57 C58 Pd2 165.5(2) .
C56 N5 C58 C57 1.6(3) .
C47 N5 C58 C57 -176.8(3) .
C56 N5 C58 Pd2 -166.9(2) .
C47 N5 C58 Pd2 14.8(4) .
C32 Pd2 C58 C57 24.7(3) .
N4 Pd2 C58 C57 -21.7(15) .
O2 Pd2 C58 C57 -154.0(3) .
C32 Pd2 C58 N5 -170.5(3) .
N4 Pd2 C58 N5 143.1(11) .
O2 Pd2 C58 N5 10.9(3) .
C56 N6 C59 C62 -130.7(3) .
C57 N6 C59 C62 51.8(4) .
C56 N6 C59 C61 -9.7(4) .
C57 N6 C59 C61 172.7(3) .
C56 N6 C59 C60 109.7(4) .
C57 N6 C59 C60 -67.8(4) .
C63 C63 C64 C65 177.8(5) 2_665
C66 C66 C67 C68 171.2(4) 2_766
